data_2240828
loop_
_publ_author_name
'Nazarenko, Alexander'

_publ_section_title
;
 Crystal structure of
 <i>cis</i>-<i>anti</i>-<i>cis</i>-dicyclohexane-18-crown-6 acetonitrile
 disolvate
;
_journal_coeditor_code ZL2627
_journal_issue 7
_journal_name_full 'Acta Crystallographica Section E'
_journal_page_first o472
_journal_page_last o473
_journal_paper_doi 10.1107/S2056989015011056
_journal_volume 71
_journal_year 2015
_chemical_formula_iupac 'C20 H36 O6, 2C2 H3 N'
_chemical_formula_moiety 'C20 H36 O6, 2(C2 H3 N)'
_chemical_formula_sum 'C24 H42 N2 O6'
_chemical_formula_weight 454.59
_chemical_name_common
;
cis-<i>anti</i>-cis-dicyclohexane-18-crown-6 bis(acetonitrile) solvate
;
_chemical_name_systematic
'<i>cis</i>-<i>anti</i>-<i>cis</i>-2,5,8,15,18,21-Hexaoxatricyclo[20.4.0.0^9,14^]hexacosane acetonitrile disolvate'
_space_group_crystal_system triclinic
_space_group_IT_number 2
_space_group_name_Hall '-P 1'
_space_group_name_H-M_alt 'P -1'
_symmetry_space_group_name_Hall '-P 1'
_symmetry_space_group_name_H-M 'P -1'
_atom_sites_solution_hydrogens difmap
_atom_sites_solution_primary direct
_audit_creation_method
;
Olex2 1.2
(compiled 2015.01.26 svn.r3150 for OlexSys, GUI svn.r4998)
;
_cell_angle_alpha 80.415(2)
_cell_angle_beta 81.697(2)
_cell_angle_gamma 80.927(2)
_cell_formula_units_Z 1
_cell_length_a 6.9428(4)
_cell_length_b 9.5286(5)
_cell_length_c 9.8927(6)
_cell_measurement_reflns_used 9918
_cell_measurement_temperature 173(2)
_cell_measurement_theta_max 33.16
_cell_measurement_theta_min 2.99
_cell_volume 632.53(6)
_computing_cell_refinement
;
SAINT (Bruker, 2013)
;
_computing_data_collection
;
APEX2 (Bruker, 2013)
;
_computing_data_reduction
;
SAINT (Bruker, 2013)
;
_computing_molecular_graphics
;
OLEX2 (Dolomanov <i>et al.</i>,  2009)
;
_computing_publication_material
;
OLEX2 (Dolomanov <i>et al.</i>,  2009)
;
_computing_structure_refinement
;
SHELXL2014 (Sheldrick, 2015b)
;
_computing_structure_solution
;
<i>SHELXT</i> (Sheldrick, 2015a)
;
_diffrn_ambient_temperature 173
_diffrn_detector_area_resol_mean 10
_diffrn_measured_fraction_theta_full 0.998
_diffrn_measured_fraction_theta_max 0.999
_diffrn_measurement_device_type 'Bruker PHOTON-100 CMOS'
_diffrn_measurement_method '\f and \w scans'
_diffrn_radiation_type MoK\a
_diffrn_radiation_wavelength 0.71073
_diffrn_reflns_av_R_equivalents 0.0309
_diffrn_reflns_limit_h_max 9
_diffrn_reflns_limit_h_min -9
_diffrn_reflns_limit_k_max 12
_diffrn_reflns_limit_k_min -12
_diffrn_reflns_limit_l_max 13
_diffrn_reflns_limit_l_min -13
_diffrn_reflns_number 20203
_diffrn_reflns_theta_full 26.000
_diffrn_reflns_theta_max 27.994
_diffrn_reflns_theta_min 2.993
_diffrn_standards_number 0
_exptl_absorpt_coefficient_mu 0.085
_exptl_absorpt_correction_T_max 1.0000
_exptl_absorpt_correction_T_min 0.9562
_exptl_absorpt_correction_type multi-scan
_exptl_absorpt_process_details
;
(SADABS; Bruker, 2014)
;
_exptl_crystal_colour colourless
_exptl_crystal_density_diffrn 1.193
_exptl_crystal_description block
_exptl_crystal_F_000 248
_exptl_crystal_size_max 0.491
_exptl_crystal_size_mid 0.342
_exptl_crystal_size_min 0.283
_refine_diff_density_max 0.292
_refine_diff_density_min -0.193
_refine_ls_extinction_method none
_refine_ls_goodness_of_fit_ref 1.065
_refine_ls_hydrogen_treatment refall
_refine_ls_matrix_type full
_refine_ls_number_parameters 229
_refine_ls_number_reflns 3045
_refine_ls_number_restraints 0
_refine_ls_restrained_S_all 1.065
_refine_ls_R_factor_all 0.0536
_refine_ls_R_factor_gt 0.0411
_refine_ls_shift/su_max 0.000
_refine_ls_shift/su_mean 0.000
_refine_ls_structure_factor_coef Fsqd
_refine_ls_weighting_details 'w=1/[\s^2^(Fo^2^)+(0.0454P)^2^+0.1761P] where P=(Fo^2^+2Fc^2^)/3'
_refine_ls_weighting_scheme calc
_refine_ls_wR_factor_gt 0.0957
_refine_ls_wR_factor_ref 0.1037
_reflns_number_gt 2476
_reflns_number_total 3045
_reflns_threshold_expression 'I > 2\s(I)'
_cod_data_source_file zl2627sup1.cif
_cod_data_source_block I
_cod_database_code 2240828
_shelx_space_group_comment
;
The symmetry employed for this shelxl refinement is uniquely defined
by the following loop, which should always be used as a source of
symmetry information in preference to the above space-group names.
They are only intended as comments.
;
_shelx_estimated_absorpt_t_min 0.960
_shelx_estimated_absorpt_t_max 0.976

loop_
_space_group_symop_operation_xyz
'x, y, z'
'-x, -y, -z'

loop_
_atom_site_type_symbol
_atom_site_label
_atom_site_fract_x
_atom_site_fract_y
_atom_site_fract_z
_atom_site_U_iso_or_equiv
_atom_site_adp_type
_atom_site_calc_flag
_atom_site_occupancy
O O3 0.32768(12) 0.49496(8) 0.76820(8) 0.0246(2) Uani d 1
O O1 0.47462(11) 0.27282(8) 0.32574(8) 0.02307(19) Uani d 1
O O2 0.24108(12) 0.30700(8) 0.59392(8) 0.0258(2) Uani d 1
C C10 0.50905(17) 0.66821(12) 0.81733(11) 0.0222(2) Uani d 1
C C5 0.31527(17) 0.60704(12) 0.84980(11) 0.0217(2) Uani d 1
C C2 0.28223(19) 0.18001(13) 0.53071(12) 0.0265(3) Uani d 1
C C1 0.29308(18) 0.22030(14) 0.37680(13) 0.0275(3) Uani d 1
C C4 0.16935(18) 0.41295(13) 0.80064(13) 0.0259(3) Uani d 1
C C3 0.22641(18) 0.27499(12) 0.73991(12) 0.0244(3) Uani d 1
C C6 0.14216(17) 0.72519(13) 0.82817(13) 0.0245(2) Uani d 1
C C9 0.50976(19) 0.78031(13) 0.91167(13) 0.0278(3) Uani d 1
C C8 0.3383(2) 0.90062(13) 0.89292(14) 0.0312(3) Uani d 1
C C7 0.1431(2) 0.84186(14) 0.91736(14) 0.0319(3) Uani d 1
C C12 0.25068(19) 0.76690(15) 0.34942(15) 0.0356(3) Uani d 1
N N1 0.2335(2) 0.87640(16) 0.28169(17) 0.0589(4) Uani d 1
C C11 0.2721(2) 0.62716(15) 0.43442(15) 0.0346(3) Uani d 1
H H5 0.3067(19) 0.5644(13) 0.9475(14) 0.021(3) Uiso d 1
H H6A 0.1510(18) 0.7665(14) 0.7324(14) 0.022(3) Uiso d 1
H H8A 0.357(2) 0.9525(15) 0.7989(16) 0.032(4) Uiso d 1
H H1A 0.183(2) 0.2961(15) 0.3529(14) 0.031(4) Uiso d 1
H H2A 0.408(2) 0.1246(15) 0.5572(15) 0.032(4) Uiso d 1
H H10 0.618(2) 0.5904(14) 0.8319(13) 0.024(3) Uiso d 1
H H3A 0.356(2) 0.2254(14) 0.7689(13) 0.023(3) Uiso d 1
H H9A 0.499(2) 0.7318(15) 1.0061(16) 0.032(4) Uiso d 1
H H2B 0.179(2) 0.1217(15) 0.5635(14) 0.029(3) Uiso d 1
H H4A 0.140(2) 0.3869(15) 0.9035(16) 0.031(4) Uiso d 1
H H3B 0.124(2) 0.2113(14) 0.7749(14) 0.026(3) Uiso d 1
H H6B 0.015(2) 0.6841(15) 0.8527(14) 0.028(3) Uiso d 1
H H9B 0.636(2) 0.8182(15) 0.8941(15) 0.032(4) Uiso d 1
H H7A 0.121(2) 0.8002(16) 1.0119(17) 0.035(4) Uiso d 1
H H1B 0.281(2) 0.1362(17) 0.3363(15) 0.036(4) Uiso d 1
H H8B 0.337(2) 0.9694(16) 0.9556(16) 0.038(4) Uiso d 1
H H4B 0.053(2) 0.4659(16) 0.7635(15) 0.033(4) Uiso d 1
H H7B 0.034(2) 0.9160(17) 0.9006(16) 0.040(4) Uiso d 1
H H11A 0.360(3) 0.5628(19) 0.3858(19) 0.055(5) Uiso d 1
H H11B 0.147(3) 0.5936(19) 0.4572(19) 0.057(5) Uiso d 1
H H11C 0.326(3) 0.635(2) 0.517(2) 0.069(6) Uiso d 1

loop_
_atom_site_aniso_label
_atom_site_aniso_U_11
_atom_site_aniso_U_22
_atom_site_aniso_U_33
_atom_site_aniso_U_12
_atom_site_aniso_U_13
_atom_site_aniso_U_23
O3 0.0272(4) 0.0223(4) 0.0253(4) -0.0080(3) 0.0043(3) -0.0085(3)
O1 0.0231(4) 0.0282(4) 0.0189(4) -0.0070(3) -0.0018(3) -0.0040(3)
O2 0.0344(5) 0.0210(4) 0.0222(4) -0.0053(3) 0.0006(3) -0.0055(3)
C10 0.0249(6) 0.0223(5) 0.0196(5) -0.0013(4) -0.0055(4) -0.0028(4)
C5 0.0283(6) 0.0208(5) 0.0163(5) -0.0032(4) -0.0013(4) -0.0047(4)
C2 0.0308(6) 0.0222(6) 0.0276(6) -0.0095(5) 0.0034(5) -0.0072(5)
C1 0.0263(6) 0.0324(6) 0.0273(6) -0.0117(5) -0.0003(5) -0.0099(5)
C4 0.0262(6) 0.0266(6) 0.0257(6) -0.0081(5) 0.0030(5) -0.0072(5)
C3 0.0286(6) 0.0229(6) 0.0222(6) -0.0086(5) 0.0009(5) -0.0034(4)
C6 0.0241(6) 0.0259(6) 0.0237(6) -0.0022(4) -0.0010(4) -0.0065(5)
C9 0.0335(7) 0.0308(6) 0.0221(6) -0.0079(5) -0.0054(5) -0.0078(5)
C8 0.0408(7) 0.0249(6) 0.0303(7) -0.0046(5) -0.0029(5) -0.0119(5)
C7 0.0329(7) 0.0292(6) 0.0335(7) 0.0011(5) 0.0009(5) -0.0137(5)
C12 0.0277(7) 0.0402(8) 0.0411(8) -0.0068(5) -0.0073(5) -0.0080(6)
N1 0.0539(9) 0.0474(8) 0.0755(11) -0.0121(7) -0.0197(7) 0.0062(7)
C11 0.0317(7) 0.0371(7) 0.0340(7) -0.0009(6) -0.0032(6) -0.0063(6)

loop_
_atom_type_symbol
_atom_type_description
_atom_type_scat_dispersion_real
_atom_type_scat_dispersion_imag
_atom_type_scat_source
C C 0.0033 0.0016 'International Tables Vol C Tables 4.2.6.8 and 6.1.1.4'
H H 0.0000 0.0000 'International Tables Vol C Tables 4.2.6.8 and 6.1.1.4'
N N 0.0061 0.0033 'International Tables Vol C Tables 4.2.6.8 and 6.1.1.4'
O O 0.0106 0.0060 'International Tables Vol C Tables 4.2.6.8 and 6.1.1.4'

loop_
_geom_angle_atom_site_label_1
_geom_angle_atom_site_label_2
_geom_angle_atom_site_label_3
_geom_angle_site_symmetry_1
_geom_angle_site_symmetry_3
_geom_angle
C4 O3 C5 . . 114.40(8)
C1 O1 C10 . 2_666 114.05(8)
C3 O2 C2 . . 111.74(9)
O1 C10 C5 2_666 . 106.49(9)
O1 C10 C9 2_666 . 112.88(9)
O1 C10 H10 2_666 . 108.5(8)
C5 C10 C9 . . 109.33(9)
C5 C10 H10 . . 109.5(8)
C9 C10 H10 . . 110.0(8)
O3 C5 C10 . . 107.36(9)
O3 C5 C6 . . 114.17(9)
O3 C5 H5 . . 108.6(7)
C10 C5 C6 . . 110.98(9)
C10 C5 H5 . . 106.1(8)
C6 C5 H5 . . 109.4(7)
O2 C2 C1 . . 109.38(10)
O2 C2 H2A . . 109.3(8)
O2 C2 H2B . . 109.0(8)
C1 C2 H2A . . 110.7(8)
C1 C2 H2B . . 109.7(8)
H2A C2 H2B . . 108.7(11)
O1 C1 C2 . . 109.04(10)
O1 C1 H1A . . 109.4(8)
O1 C1 H1B . . 111.4(9)
C2 C1 H1A . . 110.0(8)
C2 C1 H1B . . 108.9(9)
H1A C1 H1B . . 108.1(12)
O3 C4 C3 . . 109.11(9)
O3 C4 H4A . . 110.3(8)
O3 C4 H4B . . 110.7(9)
C3 C4 H4A . . 107.7(8)
C3 C4 H4B . . 109.4(9)
H4A C4 H4B . . 109.6(12)
O2 C3 C4 . . 109.08(9)
O2 C3 H3A . . 110.0(7)
O2 C3 H3B . . 110.1(8)
C4 C3 H3A . . 109.8(7)
C4 C3 H3B . . 108.8(8)
H3A C3 H3B . . 109.1(10)
C5 C6 C7 . . 110.51(10)
C5 C6 H6A . . 109.1(8)
C5 C6 H6B . . 110.4(8)
C7 C6 H6A . . 109.7(8)
C7 C6 H6B . . 109.2(8)
H6A C6 H6B . . 107.8(11)
C10 C9 H9A . . 107.7(8)
C10 C9 H9B . . 110.2(8)
C8 C9 C10 . . 110.82(10)
C8 C9 H9A . . 110.1(9)
C8 C9 H9B . . 111.4(8)
H9A C9 H9B . . 106.6(12)
C9 C8 H8A . . 108.6(8)
C9 C8 H8B . . 110.4(9)
C7 C8 C9 . . 111.38(11)
C7 C8 H8A . . 109.9(8)
C7 C8 H8B . . 109.5(9)
H8A C8 H8B . . 107.0(12)
C6 C7 H7A . . 108.0(9)
C6 C7 H7B . . 108.9(9)
C8 C7 C6 . . 111.85(10)
C8 C7 H7A . . 108.5(9)
C8 C7 H7B . . 112.3(9)
H7A C7 H7B . . 106.9(13)
N1 C12 C11 . . 179.47(16)
C12 C11 H11A . . 109.2(11)
C12 C11 H11B . . 109.6(11)
C12 C11 H11C . . 108.9(12)
H11A C11 H11B . . 109.9(15)
H11A C11 H11C . . 108.5(17)
H11B C11 H11C . . 110.8(16)

loop_
_geom_bond_atom_site_label_1
_geom_bond_atom_site_label_2
_geom_bond_site_symmetry_2
_geom_bond_distance
O3 C5 . 1.4274(13)
O3 C4 . 1.4169(14)
O1 C10 2_666 1.4285(13)
O1 C1 . 1.4230(14)
O2 C2 . 1.4241(13)
O2 C3 . 1.4177(14)
C10 O1 2_666 1.4285(13)
C10 C5 . 1.5210(16)
C10 C9 . 1.5319(16)
C10 H10 . 0.982(13)
C5 C6 . 1.5248(16)
C5 H5 . 0.981(13)
C2 C1 . 1.5009(17)
C2 H2A . 0.994(15)
C2 H2B . 0.964(15)
C1 H1A . 0.992(15)
C1 H1B . 0.974(16)
C4 C3 . 1.5086(16)
C4 H4A . 1.005(15)
C4 H4B . 0.969(15)
C3 H3A . 1.005(13)
C3 H3B . 0.993(14)
C6 C7 . 1.5313(16)
C6 H6A . 0.961(13)
C6 H6B . 1.006(14)
C9 C8 . 1.5256(18)
C9 H9A . 0.969(15)
C9 H9B . 0.983(15)
C8 C7 . 1.5196(19)
C8 H8A . 0.980(15)
C8 H8B . 0.972(16)
C7 H7A . 0.953(16)
C7 H7B . 0.964(16)
C12 N1 . 1.1414(19)
C12 C11 . 1.450(2)
C11 H11A . 0.934(19)
C11 H11B . 0.959(19)
C11 H11C . 0.97(2)

loop_
_geom_hbond_atom_site_label_D
_geom_hbond_atom_site_label_H
_geom_hbond_atom_site_label_A
_geom_hbond_site_symmetry_A
_geom_hbond_distance_DH
_geom_hbond_distance_HA
_geom_hbond_distance_DA
_geom_hbond_angle_DHA
C11 H11A O3 2_666 0.936(19) 2.51(2) 3.3528(17) 150.8(16)
C11 H11C O1 2_666 0.97(2) 2.56(2) 3.4809(16) 159.1(15)

loop_
_geom_torsion_atom_site_label_1
_geom_torsion_atom_site_label_2
_geom_torsion_atom_site_label_3
_geom_torsion_atom_site_label_4
_geom_torsion_site_symmetry_1
_geom_torsion
O3 C5 C6 C7 . -178.84(9)
O3 C4 C3 O2 . -68.55(12)
O1 C10 C5 O3 2_666 62.59(10)
O1 C10 C5 C6 2_666 -62.81(11)
O1 C10 C9 C8 2_666 59.93(13)
O2 C2 C1 O1 . 75.52(12)
C10 O1 C1 C2 2_666 -172.39(9)
C10 C5 C6 C7 . -57.34(13)
C10 C9 C8 C7 . 55.90(14)
C5 O3 C4 C3 . -163.53(9)
C5 C10 C9 C8 . -58.39(13)
C5 C6 C7 C8 . 54.14(14)
C2 O2 C3 C4 . -176.21(10)
C4 O3 C5 C10 . 171.48(9)
C4 O3 C5 C6 . -65.05(12)
C3 O2 C2 C1 . 179.16(10)
C9 C10 C5 O3 . -175.17(9)
C9 C10 C5 C6 . 59.43(12)
C9 C8 C7 C6 . -53.72(15)

_cod_database_fobs_code 2240828
